data_4503361
loop_
_publ_author_name
'Abrahams, Brendan F.'
'Haywood, Marissa G.'
'Robson, Richard'

_publ_section_title
;
 Cu(SO3)47-: A Readily Accessible Building Block for New Coordination
 Polymers
;
_journal_issue 4
_journal_name_full 'Crystal Growth &amp; Design'
_journal_page_first 1288
_journal_paper_doi 10.1021/cg7010259
_journal_volume 8
_journal_year 2008
_chemical_formula_moiety '(Cu1 O12 S4 7-), (Co H4 O2 2+)2, (Na3 H2 O1 3+)'
_chemical_formula_sum 'Co2 Cu H10 Na3 O17 S4'
_chemical_formula_weight 660.69
_chemical_name_systematic
;
 ?
;
_space_group_IT_number 11
_symmetry_cell_setting monoclinic
_symmetry_space_group_name_Hall '-P 2yb'
_symmetry_space_group_name_H-M 'P 1 21/m 1'
_atom_sites_solution_hydrogens geom
_atom_sites_solution_primary direct
_atom_sites_solution_secondary difmap
_audit_creation_method SHELXL-97
_cell_angle_alpha 90.00
_cell_angle_beta 100.225(2)
_cell_angle_gamma 90.00
_cell_formula_units_Z 2
_cell_length_a 7.5101(8)
_cell_length_b 14.1390(15)
_cell_length_c 7.7786(8)
_cell_measurement_reflns_used 2086
_cell_measurement_temperature 130(2)
_cell_measurement_theta_max 27.5
_cell_measurement_theta_min 2.7
_cell_volume 812.86(15)
_computing_cell_refinement 'Bruker SMART'
_computing_data_collection 'Bruker SMART'
_computing_data_reduction 'Bruker SAINT'
_computing_structure_refinement 'SHELXL-97 (Sheldrick, 1997)'
_computing_structure_solution 'SHELXL-97 (Sheldrick, 1997)'
_diffrn_ambient_temperature 130(2)
_diffrn_measured_fraction_theta_full 0.983
_diffrn_measured_fraction_theta_max 0.983
_diffrn_measurement_device_type 'Bruker area detector'
_diffrn_measurement_method 'phi and omega scans'
_diffrn_radiation_monochromator graphite
_diffrn_radiation_source 'fine-focus sealed tube'
_diffrn_radiation_type MoK\a
_diffrn_radiation_wavelength 0.71073
_diffrn_reflns_av_R_equivalents 0.0260
_diffrn_reflns_av_sigmaI/netI 0.0347
_diffrn_reflns_limit_h_max 8
_diffrn_reflns_limit_h_min -9
_diffrn_reflns_limit_k_max 18
_diffrn_reflns_limit_k_min -18
_diffrn_reflns_limit_l_max 6
_diffrn_reflns_limit_l_min -10
_diffrn_reflns_number 5068
_diffrn_reflns_theta_full 27.53
_diffrn_reflns_theta_max 27.53
_diffrn_reflns_theta_min 2.66
_diffrn_standards_decay_% 1.0000
_exptl_absorpt_coefficient_mu 3.994
_exptl_absorpt_correction_T_max 1.0000
_exptl_absorpt_correction_T_min 0.797082
_exptl_absorpt_correction_type multi-scan
_exptl_absorpt_process_details
;
SHELDRICK G. M. SADABS
;
_exptl_crystal_colour 'deep pink'
_exptl_crystal_density_diffrn 2.691
_exptl_crystal_density_method 'not measured'
_exptl_crystal_description 'bevilled plate'
_exptl_crystal_F_000 648
_exptl_crystal_size_max 0.15
_exptl_crystal_size_mid 0.125
_exptl_crystal_size_min 0.05
_refine_diff_density_max 0.987
_refine_diff_density_min -0.557
_refine_diff_density_rms 0.151
_refine_ls_extinction_method none
_refine_ls_goodness_of_fit_ref 1.145
_refine_ls_hydrogen_treatment mixed
_refine_ls_matrix_type full
_refine_ls_number_parameters 150
_refine_ls_number_reflns 1914
_refine_ls_number_restraints 4
_refine_ls_restrained_S_all 1.144
_refine_ls_R_factor_all 0.0468
_refine_ls_R_factor_gt 0.0419
_refine_ls_shift/su_max 0.000
_refine_ls_shift/su_mean 0.000
_refine_ls_structure_factor_coef Fsqd
_refine_ls_weighting_details 'calc w=1/[\s^2^(Fo^2^)+(0.0413P)^2^+2.3890P] where P=(Fo^2^+2Fc^2^)/3'
_refine_ls_weighting_scheme calc
_refine_ls_wR_factor_gt 0.0922
_refine_ls_wR_factor_ref 0.0945
_reflns_number_gt 1734
_reflns_number_total 1914
_reflns_threshold_expression >2sigma(I)
_cod_data_source_file cg7010259-file001.cif
_cod_data_source_block co3222km
_cod_depositor_comments
;
The following automatic conversions were performed:

'_symmetry_cell_setting' value 'Monoclinic' changed to 'monoclinic'
according to /home/saulius/struct/CIF-dictionaries/cif_core.dic
dictionary named 'cif_core.dic' version 2.4.1 from 2010-06-29.

Automatic conversion script
Id: cif_fix_values 1715 2011-07-08 13:25:40Z adriana 
;
_cod_original_sg_symbol_H-M P21/m
_cod_original_formula_sum 'H10 Co2 Cu Na3 O17 S4'
_cod_database_code 4503361

loop_
_symmetry_equiv_pos_as_xyz
'x, y, z'
'-x, y+1/2, -z'
'-x, -y, -z'
'x, -y-1/2, z'

loop_
_atom_site_label
_atom_site_type_symbol
_atom_site_fract_x
_atom_site_fract_y
_atom_site_fract_z
_atom_site_U_iso_or_equiv
_atom_site_adp_type
_atom_site_occupancy
_atom_site_symmetry_multiplicity
_atom_site_calc_flag
_atom_site_refinement_flags
Cu1 Cu 0.20618(9) 0.2500 0.22240(9) 0.00931(18) Uani 1 2 d S
Co1 Co 0.74143(7) 0.11283(4) 0.15838(7) 0.00946(15) Uani 1 1 d .
S3 S 0.15450(13) 0.11821(6) 0.36808(12) 0.0083(2) Uani 1 1 d .
S4 S -0.00705(19) 0.2500 -0.02327(17) 0.0083(3) Uani 1 2 d S
S5 S 0.46346(18) 0.2500 0.10848(17) 0.0083(3) Uani 1 2 d S
O6 O 0.2160(4) 0.0219(2) 0.9382(4) 0.0138(6) Uani 1 1 d D
O3 O 0.6493(5) 0.2500 0.2338(5) 0.0112(8) Uani 1 2 d S
O7 O 0.5886(4) 0.0455(2) 0.3214(4) 0.0152(6) Uani 1 1 d D
O5 O -0.0467(4) 0.1031(2) 0.3680(4) 0.0131(6) Uani 1 1 d .
O1 O 0.2413(4) 0.1176(2) 0.5584(4) 0.0124(6) Uani 1 1 d .
O8 O -0.1281(4) 0.16311(19) -0.0342(4) 0.0113(6) Uani 1 1 d .
O2 O 0.0680(6) 0.2500 -0.1898(5) 0.0118(8) Uani 1 2 d S
O4 O 0.4770(4) 0.16306(19) -0.0030(4) 0.0120(6) Uani 1 1 d .
O10 O -0.3614(10) 0.2105(7) 0.5930(10) 0.055(3) Uani 0.50 1 d P
Na2 Na -0.6254(4) 0.2500 0.7125(3) 0.0181(5) Uani 1 2 d S
Na1 Na -0.0326(3) 0.10055(15) 0.6919(3) 0.0364(6) Uani 1 1 d .
O9 O 0.2186(4) 0.02946(19) 0.2871(4) 0.0112(6) Uani 1 1 d .
H71 H 0.472(3) 0.041(4) 0.301(7) 0.026(10) Uiso 1 1 d D
H61 H 0.305(5) 0.059(3) 0.948(6) 0.016(9) Uiso 1 1 d D
H62 H 0.201(7) 0.023(4) 1.044(3) 0.016(9) Uiso 1 1 d D
H72 H 0.647(7) -0.003(3) 0.364(7) 0.026(10) Uiso 1 1 d D

loop_
_atom_site_aniso_label
_atom_site_aniso_U_11
_atom_site_aniso_U_22
_atom_site_aniso_U_33
_atom_site_aniso_U_23
_atom_site_aniso_U_13
_atom_site_aniso_U_12
Cu1 0.0119(4) 0.0084(3) 0.0083(3) 0.000 0.0035(3) 0.000
Co1 0.0113(3) 0.0082(3) 0.0095(3) 0.0005(2) 0.0036(2) 0.0003(2)
S3 0.0105(5) 0.0080(4) 0.0067(4) 0.0005(3) 0.0027(3) 0.0007(4)
S4 0.0101(6) 0.0086(6) 0.0069(6) 0.000 0.0033(5) 0.000
S5 0.0099(6) 0.0073(6) 0.0082(6) 0.000 0.0029(5) 0.000
O6 0.0200(16) 0.0111(13) 0.0118(14) -0.0014(11) 0.0071(12) -0.0052(12)
O3 0.012(2) 0.0103(18) 0.0102(19) 0.000 0.0000(15) 0.000
O7 0.0119(15) 0.0156(15) 0.0193(15) 0.0071(12) 0.0056(12) 0.0035(12)
O5 0.0120(14) 0.0160(14) 0.0123(14) 0.0025(11) 0.0046(11) 0.0007(12)
O1 0.0165(15) 0.0122(14) 0.0084(13) 0.0005(11) 0.0019(11) 0.0008(11)
O8 0.0137(14) 0.0101(13) 0.0114(13) -0.0015(11) 0.0059(11) -0.0012(11)
O2 0.017(2) 0.0118(19) 0.0081(18) 0.000 0.0059(16) 0.000
O4 0.0164(15) 0.0085(13) 0.0117(13) -0.0028(11) 0.0042(11) -0.0015(11)
O10 0.020(4) 0.111(9) 0.033(4) 0.037(4) 0.003(3) 0.007(4)
Na2 0.0312(14) 0.0138(11) 0.0090(11) 0.000 0.0026(10) 0.000
Na1 0.0643(16) 0.0310(11) 0.0201(10) -0.0135(8) 0.0250(10) -0.0318(11)
O9 0.0167(15) 0.0087(13) 0.0088(13) -0.0009(10) 0.0043(11) 0.0004(11)

loop_
_atom_type_symbol
_atom_type_description
_atom_type_scat_dispersion_real
_atom_type_scat_dispersion_imag
_atom_type_scat_source
O O 0.0106 0.0060 'International Tables Vol C Tables 4.2.6.8 and 6.1.1.4'
S S 0.1246 0.1234 'International Tables Vol C Tables 4.2.6.8 and 6.1.1.4'
Co Co 0.3494 0.9721 'International Tables Vol C Tables 4.2.6.8 and 6.1.1.4'
Na Na 0.0362 0.0249 'International Tables Vol C Tables 4.2.6.8 and 6.1.1.4'
Cu Cu 0.3201 1.2651 'International Tables Vol C Tables 4.2.6.8 and 6.1.1.4'
H H 0.0000 0.0000 'International Tables Vol C Tables 4.2.6.8 and 6.1.1.4'

loop_
_geom_angle_atom_site_label_1
_geom_angle_atom_site_label_2
_geom_angle_atom_site_label_3
_geom_angle
_geom_angle_site_symmetry_1
_geom_angle_site_symmetry_3
S3 Cu1 S3 111.81(5) 4_565 .
S3 Cu1 S5 115.63(3) 4_565 .
S3 Cu1 S5 115.63(3) . .
S3 Cu1 S4 105.40(4) 4_565 .
S3 Cu1 S4 105.40(4) . .
S5 Cu1 S4 101.21(5) . .
O8 Co1 O5 101.39(11) 1_655 1_655
O8 Co1 O7 170.23(12) 1_655 .
O5 Co1 O7 85.40(12) 1_655 .
O8 Co1 O6 86.00(11) 1_655 3_656
O5 Co1 O6 94.43(12) 1_655 3_656
O7 Co1 O6 86.48(12) . 3_656
O8 Co1 O3 95.96(12) 1_655 .
O5 Co1 O3 94.78(13) 1_655 .
O7 Co1 O3 90.41(13) . .
O6 Co1 O3 170.01(14) 3_656 .
O8 Co1 O4 88.42(11) 1_655 .
O5 Co1 O4 158.72(11) 1_655 .
O7 Co1 O4 87.53(11) . .
O6 Co1 O4 105.14(11) 3_656 .
O3 Co1 O4 65.20(12) . .
O1 S3 O9 106.75(16) . .
O1 S3 O5 104.76(16) . .
O9 S3 O5 105.73(16) . .
O1 S3 Cu1 114.60(12) . .
O9 S3 Cu1 112.30(11) . .
O5 S3 Cu1 112.01(12) . .
O1 S3 Na1 51.83(12) . .
O9 S3 Na1 119.46(12) . .
O5 S3 Na1 52.99(12) . .
Cu1 S3 Na1 128.21(6) . .
O1 S3 Na1 101.40(12) . 3_556
O9 S3 Na1 41.70(11) . 3_556
O5 S3 Na1 67.16(12) . 3_556
Cu1 S3 Na1 142.06(5) . 3_556
Na1 S3 Na1 83.28(6) . 3_556
O2 S4 O8 105.29(14) . .
O2 S4 O8 105.29(14) . 4_565
O8 S4 O8 107.7(2) . 4_565
O2 S4 Cu1 114.23(17) . .
O8 S4 Cu1 111.90(12) . .
O8 S4 Cu1 111.90(12) 4_565 .
O2 S4 Na1 49.97(8) . 1_554
O8 S4 Na1 55.85(11) . 1_554
O8 S4 Na1 124.06(13) 4_565 1_554
Cu1 S4 Na1 123.93(6) . 1_554
O2 S4 Na1 49.97(8) . 4_564
O8 S4 Na1 124.06(13) . 4_564
O8 S4 Na1 55.85(11) 4_565 4_564
Cu1 S4 Na1 123.93(6) . 4_564
Na1 S4 Na1 87.96(9) 1_554 4_564
O4 S5 O4 108.2(2) . 4_565
O4 S5 O3 102.39(15) . .
O4 S5 O3 102.39(15) 4_565 .
O4 S5 Cu1 111.82(12) . .
O4 S5 Cu1 111.82(12) 4_565 .
O3 S5 Cu1 119.23(16) . .
O4 S5 Na2 56.30(12) . 1_654
O4 S5 Na2 56.30(12) 4_565 1_654
O3 S5 Na2 130.40(17) . 1_654
Cu1 S5 Na2 110.37(7) . 1_654
Co1 O6 Na1 104.70(12) 3_656 .
S5 O3 Co1 97.13(12) . 4_565
S5 O3 Co1 97.13(12) . .
Co1 O3 Co1 126.22(19) 4_565 .
S3 O5 Co1 127.83(16) . 1_455
S3 O5 Na1 97.88(15) . .
Co1 O5 Na1 133.06(14) 1_455 .
S3 O5 Na1 84.83(13) . 3_556
Co1 O5 Na1 95.01(11) 1_455 3_556
Na1 O5 Na1 99.71(11) . 3_556
S3 O1 Na2 124.54(17) . 1_655
S3 O1 Na1 99.55(15) . .
Na2 O1 Na1 100.01(13) 1_655 .
S4 O8 Co1 126.54(16) . 1_455
S4 O8 Na1 94.24(13) . 1_554
Co1 O8 Na1 137.44(14) 1_455 1_554
S4 O2 Na1 101.06(13) . 1_554
S4 O2 Na1 101.06(13) . 4_564
Na1 O2 Na1 125.8(2) 1_554 4_564
S4 O2 Na2 138.9(2) . 1_654
Na1 O2 Na2 97.29(12) 1_554 1_654
Na1 O2 Na2 97.29(12) 4_564 1_654
S5 O4 Co1 94.49(14) . .
S5 O4 Na2 93.74(14) . 1_654
Co1 O4 Na2 137.49(14) . 1_654
O10 O10 Na2 76.5(2) 4_565 .
O10 O10 Na1 122.37(19) 4_565 .
Na2 O10 Na1 138.1(3) . .
O1 Na2 O1 105.69(17) 1_455 4_465
O1 Na2 O10 85.6(3) 1_455 .
O1 Na2 O10 107.1(2) 4_465 .
O1 Na2 O10 107.1(2) 1_455 4_565
O1 Na2 O10 85.6(3) 4_465 4_565
O10 Na2 O10 26.9(5) . 4_565
O1 Na2 O4 150.44(12) 1_455 4_466
O1 Na2 O4 95.45(10) 4_465 4_466
O10 Na2 O4 108.0(2) . 4_466
O10 Na2 O4 94.7(2) 4_565 4_466
O1 Na2 O4 95.45(10) 1_455 1_456
O1 Na2 O4 150.44(12) 4_465 1_456
O10 Na2 O4 94.7(2) . 1_456
O10 Na2 O4 108.0(2) 4_565 1_456
O4 Na2 O4 58.17(13) 4_466 1_456
O1 Na2 O2 80.01(11) 1_455 1_456
O1 Na2 O2 80.01(11) 4_465 1_456
O10 Na2 O2 165.3(2) . 1_456
O10 Na2 O2 165.3(2) 4_565 1_456
O4 Na2 O2 83.68(12) 4_466 1_456
O4 Na2 O2 83.68(12) 1_456 1_456
O1 Na2 S5 121.01(9) 1_455 1_456
O1 Na2 S5 121.01(9) 4_465 1_456
O10 Na2 S5 110.2(2) . 1_456
O10 Na2 S5 110.2(2) 4_565 1_456
O4 Na2 S5 29.96(7) 4_466 1_456
O4 Na2 S5 29.96(7) 1_456 1_456
O2 Na2 S5 75.24(11) 1_456 1_456
O1 Na2 Na1 41.25(8) 1_455 1_455
O1 Na2 Na1 99.16(12) 4_465 1_455
O10 Na2 Na1 125.7(2) . 1_455
O10 Na2 Na1 148.2(2) 4_565 1_455
O4 Na2 Na1 115.89(11) 4_466 1_455
O4 Na2 Na1 83.16(9) 1_456 1_455
O2 Na2 Na1 39.56(6) 1_456 1_455
S5 Na2 Na1 94.32(7) 1_456 1_455
O1 Na2 Na1 99.16(12) 1_455 4_465
O1 Na2 Na1 41.25(8) 4_465 4_465
O10 Na2 Na1 148.2(2) . 4_465
O10 Na2 Na1 125.7(2) 4_565 4_465
O4 Na2 Na1 83.16(9) 4_466 4_465
O4 Na2 Na1 115.89(11) 1_456 4_465
O2 Na2 Na1 39.56(6) 1_456 4_465
S5 Na2 Na1 94.32(7) 1_456 4_465
Na1 Na2 Na1 69.72(9) 1_455 4_465
O9 Na1 O2 145.90(14) 3_556 1_556
O9 Na1 O1 131.19(13) 3_556 .
O2 Na1 O1 81.08(13) 1_556 .
O9 Na1 O5 99.39(12) 3_556 .
O2 Na1 O5 109.30(13) 1_556 .
O1 Na1 O5 57.72(10) . .
O9 Na1 O8 87.36(11) 3_556 1_556
O2 Na1 O8 58.66(12) 1_556 1_556
O1 Na1 O8 134.54(13) . 1_556
O5 Na1 O8 151.22(15) . 1_556
O9 Na1 O6 88.44(12) 3_556 .
O2 Na1 O6 87.63(13) 1_556 .
O1 Na1 O6 79.28(12) . .
O5 Na1 O6 128.88(13) . .
O8 Na1 O6 78.90(11) 1_556 .
O9 Na1 O10 87.1(2) 3_556 .
O2 Na1 O10 79.8(2) 1_556 .
O1 Na1 O10 124.59(18) . .
O5 Na1 O10 80.99(18) . .
O8 Na1 O10 71.38(18) 1_556 .
O6 Na1 O10 150.11(18) . .
O9 Na1 O5 52.47(9) 3_556 3_556
O2 Na1 O5 149.10(15) 1_556 3_556
O1 Na1 O5 79.92(11) . 3_556
O5 Na1 O5 80.29(11) . 3_556
O8 Na1 O5 124.22(11) 1_556 3_556
O6 Na1 O5 65.03(10) . 3_556
O10 Na1 O5 131.1(2) . 3_556
O9 Na1 S4 117.24(10) 3_556 1_556
O2 Na1 S4 28.97(9) 1_556 1_556
O1 Na1 S4 106.75(10) . 1_556
O5 Na1 S4 135.12(11) . 1_556
O8 Na1 S4 29.91(7) 1_556 1_556
O6 Na1 S4 79.69(8) . 1_556
O10 Na1 S4 76.2(2) . 1_556
O5 Na1 S4 142.44(10) 3_556 1_556
O9 Na1 S3 118.89(10) 3_556 .
O2 Na1 S3 94.81(11) 1_556 .
O1 Na1 S3 28.62(7) . .
O5 Na1 S3 29.13(7) . .
O8 Na1 S3 153.31(10) 1_556 .
O6 Na1 S3 104.84(10) . .
O10 Na1 S3 103.18(16) . .
O5 Na1 S3 79.62(8) 3_556 .
S4 Na1 S3 123.76(7) 1_556 .
O9 Na1 S3 25.70(7) 3_556 3_556
O2 Na1 S3 165.73(12) 1_556 3_556
O1 Na1 S3 105.50(10) . 3_556
O5 Na1 S3 84.75(9) . 3_556
O8 Na1 S3 109.95(9) 1_556 3_556
O6 Na1 S3 81.32(9) . 3_556
O10 Na1 S3 105.6(2) . 3_556
O5 Na1 S3 28.01(6) 3_556 3_556
S4 Na1 S3 138.46(7) 1_556 3_556
S3 Na1 S3 96.72(6) . 3_556
O9 Na1 Na2 161.55(13) 3_556 1_655
O2 Na1 Na2 43.15(11) 1_556 1_655
O1 Na1 Na2 38.74(8) . 1_655
O5 Na1 Na2 85.53(9) . 1_655
O8 Na1 Na2 96.87(9) 1_556 1_655
O6 Na1 Na2 74.88(9) . 1_655
O10 Na1 Na2 111.31(19) . 1_655
O5 Na1 Na2 111.75(9) 3_556 1_655
S4 Na1 Na2 68.08(5) 1_556 1_655
S3 Na1 Na2 59.95(5) . 1_655
S3 Na1 Na2 139.75(8) 3_556 1_655
S3 O9 Na1 112.60(16) . 3_556

loop_
_geom_bond_atom_site_label_1
_geom_bond_atom_site_label_2
_geom_bond_distance
_geom_bond_site_symmetry_2
Cu1 S3 2.2501(10) 4_565
Cu1 S3 2.2501(10) .
Cu1 S5 2.2642(15) .
Cu1 S4 2.2650(15) .
Co1 O8 2.057(3) 1_655
Co1 O5 2.071(3) 1_655
Co1 O7 2.085(3) .
Co1 O6 2.093(3) 3_656
Co1 O3 2.1745(19) .
Co1 O4 2.267(3) .
S3 O1 1.508(3) .
S3 O9 1.520(3) .
S3 O5 1.526(3) .
S3 Na1 3.105(2) .
S3 Na1 3.236(2) 3_556
S4 O2 1.502(4) .
S4 O8 1.521(3) .
S4 O8 1.521(3) 4_565
S4 Na1 3.043(2) 1_554
S4 Na1 3.043(2) 4_564
S5 O4 1.518(3) .
S5 O4 1.518(3) 4_565
S5 O3 1.554(4) .
S5 Na2 3.033(3) 1_654
O6 Co1 2.093(3) 3_656
O6 Na1 2.669(4) .
O3 Co1 2.1745(19) 4_565
O5 Co1 2.071(3) 1_455
O5 Na1 2.503(3) .
O5 Na1 2.994(4) 3_556
O1 Na2 2.350(3) 1_655
O1 Na1 2.475(4) .
O8 Co1 2.057(3) 1_455
O8 Na1 2.525(3) 1_554
O2 Na1 2.374(3) 1_554
O2 Na1 2.374(3) 4_564
O2 Na2 2.549(5) 1_654
O4 Na2 2.529(4) 1_654
O10 O10 1.12(2) 4_565
O10 Na2 2.401(8) .
O10 Na1 2.904(8) .
Na2 O1 2.350(3) 1_455
Na2 O1 2.350(3) 4_465
Na2 O10 2.401(8) 4_565
Na2 O4 2.529(4) 4_466
Na2 O4 2.529(4) 1_456
Na2 O2 2.549(5) 1_456
Na2 S5 3.033(3) 1_456
Na2 Na1 3.697(3) 1_455
Na2 Na1 3.697(3) 4_465
Na1 O9 2.332(3) 3_556
Na1 O2 2.374(3) 1_556
Na1 O8 2.525(3) 1_556
Na1 O5 2.994(4) 3_556
Na1 S4 3.043(2) 1_556
Na1 S3 3.236(2) 3_556
Na1 Na2 3.697(3) 1_655
O9 Na1 2.332(3) 3_556
